data_7201633
loop_
_publ_author_name
'Ye, Junwei'
'Liu, Yu'
'Zhao, Yunfeng'
'Mu, Xiaoyue'
'Zhang, Ping'
'Wang, Yue'

_publ_section_title
;
 Porous lanthanide--copper coordination frameworks exhibiting
 reversible single-crystal-to-single-crystal transformation based on
 variable coordination number and geometry
;
_journal_issue 5
_journal_name_full CrystEngComm
_journal_page_first 598
_journal_paper_doi 10.1039/b712280b
_journal_volume 10
_journal_year 2008
_chemical_formula_sum 'C32 H32 Cu N4 O34 Tb2'
_chemical_formula_weight 1398.00
_chemical_name_systematic
;
?
;
_space_group_IT_number 2
_symmetry_cell_setting triclinic
_symmetry_space_group_name_Hall '-P 1'
_symmetry_space_group_name_H-M 'P -1'
_atom_sites_solution_hydrogens geom
_atom_sites_solution_primary direct
_atom_sites_solution_secondary difmap
_audit_creation_method SHELXL-97
_cell_angle_alpha 83.28(3)
_cell_angle_beta 74.83(3)
_cell_angle_gamma 69.60(3)
_cell_formula_units_Z 1
_cell_length_a 10.445(2)
_cell_length_b 10.636(2)
_cell_length_c 11.326(2)
_cell_measurement_reflns_used 10906
_cell_measurement_temperature 293(2)
_cell_measurement_theta_max 27.52
_cell_measurement_theta_min 3.15
_cell_volume 1137.8(5)
_computing_cell_refinement RAPID-AUTO
_computing_data_collection 'RAPID-AUTO (Rigaku, 1998)'
_computing_data_reduction RAPID-AUTO
_computing_molecular_graphics 'DIAMOND (Brandenburg, 1999) and SHELXP97'
_computing_publication_material SHELXL97
_computing_structure_refinement 'SHELXL97 (Sheldrick, 1997)'
_computing_structure_solution 'SHELXS97 (Sheldrick, 1997)'
_diffrn_ambient_temperature 293(2)
_diffrn_detector_area_resol_mean 10.0
_diffrn_measured_fraction_theta_full 0.991
_diffrn_measured_fraction_theta_max 0.991
_diffrn_measurement_device_type 'Rigaku RAXIS-RAPID'
_diffrn_measurement_method '\w scan'
_diffrn_radiation_monochromator graphite
_diffrn_radiation_source 'fine-focus sealed tube'
_diffrn_radiation_type MoK\a
_diffrn_radiation_wavelength 0.71073
_diffrn_reflns_av_R_equivalents 0.0167
_diffrn_reflns_av_sigmaI/netI 0.0209
_diffrn_reflns_limit_h_max 13
_diffrn_reflns_limit_h_min -13
_diffrn_reflns_limit_k_max 13
_diffrn_reflns_limit_k_min -13
_diffrn_reflns_limit_l_max 14
_diffrn_reflns_limit_l_min -14
_diffrn_reflns_number 11277
_diffrn_reflns_theta_full 27.48
_diffrn_reflns_theta_max 27.48
_diffrn_reflns_theta_min 3.16
_diffrn_standards_interval_count 0
_diffrn_standards_interval_time 0
_diffrn_standards_number 0
_exptl_absorpt_coefficient_mu 3.652
_exptl_absorpt_correction_T_max 0.6104
_exptl_absorpt_correction_T_min 0.5790
_exptl_absorpt_correction_type empirical
_exptl_absorpt_process_details 'Higashi (1995)'
_exptl_crystal_colour blue
_exptl_crystal_density_diffrn 2.040
_exptl_crystal_density_meas ?
_exptl_crystal_density_method .
_exptl_crystal_description block
_exptl_crystal_F_000 683
_exptl_crystal_size_max 0.17
_exptl_crystal_size_mid 0.16
_exptl_crystal_size_min 0.15
_refine_diff_density_max 3.626
_refine_diff_density_min -1.289
_refine_diff_density_rms 0.176
_refine_ls_extinction_coef 0
_refine_ls_extinction_method none
_refine_ls_goodness_of_fit_ref 1.062
_refine_ls_hydrogen_treatment constr
_refine_ls_matrix_type full
_refine_ls_number_parameters 331
_refine_ls_number_reflns 5171
_refine_ls_number_restraints 0
_refine_ls_restrained_S_all 1.062
_refine_ls_R_factor_all 0.0288
_refine_ls_R_factor_gt 0.0273
_refine_ls_shift/su_max 0.002
_refine_ls_shift/su_mean 0.000
_refine_ls_structure_factor_coef Fsqd
_refine_ls_weighting_details 'calc w=1/[\s^2^(Fo^2^)+(0.0501P)^2^+4.3488P] where P=(Fo^2^+2Fc^2^)/3'
_refine_ls_weighting_scheme calc
_refine_ls_wR_factor_gt 0.0800
_refine_ls_wR_factor_ref 0.0843
_reflns_number_gt 4951
_reflns_number_total 5171
_reflns_threshold_expression >2sigma(I)
_cod_data_source_file b712280b.txt
_cod_data_source_block 5a
_cod_depositor_comments
;
The following automatic conversions were performed:
'_symmetry_cell_setting' value 'Triclinic' changed to 'triclinic'
according to '/home/saulius/struct/CIF-dictionaries/cif_core.dic'
dictionary named 'cif_core.dic' version 2.4.1 from 2010-06-29.

Automatic conversion script
Id: cif_fix_enum 1527 2010-12-29 10:47:43Z saulius 
;
_cod_original_cell_volume 1137.8(4)
_cod_original_sg_symbol_H-M 'P-1 '
_cod_database_code 7201633

loop_
_symmetry_equiv_pos_as_xyz
'x, y, z'
'-x, -y, -z'

loop_
_atom_site_label
_atom_site_type_symbol
_atom_site_fract_x
_atom_site_fract_y
_atom_site_fract_z
_atom_site_U_iso_or_equiv
_atom_site_adp_type
_atom_site_occupancy
_atom_site_symmetry_multiplicity
_atom_site_calc_flag
_atom_site_refinement_flags
_atom_site_disorder_assembly
_atom_site_disorder_group
Tb1 Tb 0.587360(17) 0.596819(16) 0.631622(15) 0.01324(7) Uani 1 1 d . . .
Cu1 Cu 0.0000 1.5000 0.5000 0.01846(14) Uani 1 2 d S . .
O1 O 0.3964(3) 0.6184(3) 0.4062(3) 0.0244(6) Uani 1 1 d . . .
O2 O 0.4710(3) 0.7438(3) 0.4965(3) 0.0258(6) Uani 1 1 d . . .
O3 O 0.2811(4) 1.2504(3) 0.4407(3) 0.0316(7) Uani 1 1 d . . .
O4 O 0.0506(3) 1.3188(3) 0.4544(3) 0.0250(6) Uani 1 1 d . . .
O5 O -0.1272(5) 1.0616(4) 0.2621(5) 0.0576(13) Uani 1 1 d . . .
O6 O -0.0491(5) 0.8479(4) 0.2743(5) 0.0486(11) Uani 1 1 d . . .
O7 O 1.0035(3) 0.4416(3) 0.6695(3) 0.0217(6) Uani 1 1 d . . .
O8 O 0.7728(3) 0.4942(3) 0.7190(3) 0.0263(7) Uani 1 1 d . . .
O9 O 0.5302(3) 0.4820(4) 1.1636(3) 0.0289(7) Uani 1 1 d . . .
O10 O 0.6582(3) 0.3911(3) 1.2970(3) 0.0230(6) Uani 1 1 d . . .
O11 O 1.1740(4) 0.2474(5) 1.1595(3) 0.0472(11) Uani 1 1 d . . .
O12 O 1.2715(4) 0.2353(6) 0.9689(4) 0.0605(14) Uani 1 1 d . . .
O13 O 0.5024(6) 0.7690(5) 0.7760(4) 0.0603(13) Uani 1 1 d . . .
O14 O 0.7441(3) 0.5240(3) 0.4378(3) 0.0269(6) Uani 1 1 d . . .
O15 O 0.4219(7) 0.7473(6) 0.0318(5) 0.0746(15) Uani 1 1 d . . .
O16 O 0.6344(11) 0.8969(18) 0.3005(9) 0.207(7) Uani 1 1 d . . .
O17 O 0.4503(7) 0.9740(6) 0.1295(7) 0.099(2) Uani 1 1 d . . .
N1 N -0.0413(4) 0.9568(4) 0.2854(4) 0.0269(8) Uani 1 1 d . . .
N2 N 1.1686(4) 0.2625(4) 1.0526(4) 0.0295(8) Uani 1 1 d . . .
C1 C 0.2815(4) 0.8535(4) 0.4062(3) 0.0159(7) Uani 1 1 d . . .
C2 C 0.2813(4) 0.9793(4) 0.4314(3) 0.0161(7) Uani 1 1 d . . .
H2 H 0.3531 0.9850 0.4623 0.019 Uiso 1 1 calc R . .
C3 C 0.1750(4) 1.0957(3) 0.4107(3) 0.0149(7) Uani 1 1 d . . .
C4 C 0.0674(4) 1.0864(4) 0.3645(4) 0.0179(7) Uani 1 1 d . . .
H4 H -0.0068 1.1627 0.3533 0.022 Uiso 1 1 calc R . .
C5 C 0.0733(4) 0.9623(4) 0.3357(4) 0.0188(7) Uani 1 1 d . . .
C6 C 0.1769(4) 0.8446(4) 0.3557(4) 0.0187(7) Uani 1 1 d . . .
H6 H 0.1768 0.7621 0.3362 0.022 Uiso 1 1 calc R . .
C7 C 0.3911(4) 0.7290(4) 0.4378(3) 0.0162(7) Uani 1 1 d . . .
C8 C 0.1706(4) 1.2317(4) 0.4372(3) 0.0180(7) Uani 1 1 d . . .
C9 C 0.8950(4) 0.4173(4) 0.8764(3) 0.0161(7) Uani 1 1 d . . .
C10 C 0.7727(4) 0.4434(4) 0.9685(3) 0.0178(7) Uani 1 1 d . . .
H10 H 0.6858 0.4835 0.9492 0.021 Uiso 1 1 calc R . .
C11 C 0.7797(4) 0.4097(4) 1.0903(4) 0.0189(7) Uani 1 1 d . . .
C12 C 0.9099(4) 0.3492(4) 1.1187(4) 0.0217(8) Uani 1 1 d . . .
H12 H 0.9161 0.3259 1.1992 0.026 Uiso 1 1 calc R . .
C13 C 1.0299(4) 0.3246(4) 1.0245(4) 0.0205(8) Uani 1 1 d . . .
C14 C 1.0255(4) 0.3563(4) 0.9043(4) 0.0186(7) Uani 1 1 d . . .
H14 H 1.1079 0.3374 0.8428 0.022 Uiso 1 1 calc R . .
C15 C 0.8896(4) 0.4537(4) 0.7458(3) 0.0143(7) Uani 1 1 d . . .
C16 C 0.6478(4) 0.4309(4) 1.1891(4) 0.0208(8) Uani 1 1 d . . .
H13A H 0.4788 0.7591 0.8585 0.025 Uiso 1 1 d . . .
H13B H 0.4815 0.8325 0.7639 0.025 Uiso 1 1 d . . .
H14A H 0.7424 0.4678 0.3872 0.025 Uiso 1 1 d . . .
H14B H 0.7838 0.5454 0.4031 0.025 Uiso 1 1 d . . .

loop_
_atom_site_aniso_label
_atom_site_aniso_U_11
_atom_site_aniso_U_22
_atom_site_aniso_U_33
_atom_site_aniso_U_23
_atom_site_aniso_U_13
_atom_site_aniso_U_12
Tb1 0.01360(10) 0.01140(10) 0.01577(10) -0.00040(6) -0.00663(7) -0.00313(7)
Cu1 0.0255(3) 0.0086(3) 0.0140(3) -0.0011(2) 0.0039(2) -0.0027(2)
O1 0.0265(15) 0.0097(12) 0.0357(17) -0.0009(11) -0.0074(13) -0.0043(11)
O2 0.0272(15) 0.0189(14) 0.0339(16) 0.0055(12) -0.0186(13) -0.0046(12)
O3 0.0347(17) 0.0194(15) 0.050(2) 0.0026(14) -0.0189(15) -0.0149(13)
O4 0.0288(16) 0.0111(13) 0.0318(16) -0.0045(11) -0.0050(13) -0.0027(11)
O5 0.050(2) 0.0294(19) 0.109(4) 0.000(2) -0.061(3) -0.0029(18)
O6 0.059(3) 0.0263(18) 0.084(3) 0.0020(19) -0.050(2) -0.0201(18)
O7 0.0173(13) 0.0270(15) 0.0172(13) 0.0035(11) -0.0020(11) -0.0057(11)
O8 0.0184(14) 0.0407(18) 0.0217(14) 0.0064(13) -0.0121(12) -0.0092(13)
O9 0.0172(14) 0.0441(19) 0.0198(14) 0.0007(13) -0.0031(11) -0.0051(13)
O10 0.0218(14) 0.0313(16) 0.0146(13) -0.0001(11) -0.0033(11) -0.0083(12)
O11 0.0307(18) 0.081(3) 0.0269(18) 0.0134(18) -0.0161(15) -0.0132(19)
O12 0.0184(17) 0.104(4) 0.038(2) -0.002(2) -0.0063(16) 0.005(2)
O13 0.074(3) 0.048(2) 0.059(3) -0.035(2) 0.012(2) -0.029(2)
O14 0.0245(15) 0.0369(17) 0.0210(14) -0.0033(12) 0.0027(12) -0.0173(13)
O15 0.082(4) 0.082(4) 0.068(3) -0.012(3) -0.025(3) -0.030(3)
O16 0.123(8) 0.48(2) 0.087(6) -0.045(9) 0.001(5) -0.189(12)
O17 0.087(5) 0.063(4) 0.105(5) 0.000(3) 0.016(4) -0.003(3)
N1 0.0293(19) 0.0203(17) 0.038(2) 0.0023(15) -0.0199(17) -0.0093(15)
N2 0.0197(17) 0.038(2) 0.0275(19) 0.0033(16) -0.0099(15) -0.0045(16)
C1 0.0160(17) 0.0127(16) 0.0183(17) -0.0008(13) -0.0050(14) -0.0032(14)
C2 0.0164(17) 0.0133(16) 0.0207(17) -0.0029(13) -0.0063(14) -0.0053(14)
C3 0.0196(17) 0.0073(15) 0.0182(17) 0.0013(12) -0.0056(14) -0.0048(13)
C4 0.0186(17) 0.0115(16) 0.0235(18) 0.0023(14) -0.0078(15) -0.0035(14)
C5 0.0198(18) 0.0154(17) 0.0261(19) 0.0013(14) -0.0119(15) -0.0075(14)
C6 0.0223(19) 0.0136(17) 0.0247(19) -0.0028(14) -0.0114(15) -0.0064(15)
C7 0.0167(17) 0.0112(16) 0.0189(17) 0.0030(13) -0.0038(14) -0.0038(13)
C8 0.0261(19) 0.0118(16) 0.0174(17) -0.0002(13) -0.0064(15) -0.0070(15)
C9 0.0165(17) 0.0192(18) 0.0142(17) 0.0015(14) -0.0063(14) -0.0063(14)
C10 0.0151(17) 0.0218(18) 0.0170(17) 0.0015(14) -0.0065(14) -0.0055(14)
C11 0.0180(18) 0.0215(18) 0.0158(17) 0.0000(14) -0.0038(14) -0.0053(15)
C12 0.0213(19) 0.028(2) 0.0153(17) 0.0020(15) -0.0067(15) -0.0062(16)
C13 0.0170(18) 0.0249(19) 0.0207(19) -0.0001(15) -0.0094(15) -0.0048(15)
C14 0.0138(17) 0.0230(19) 0.0181(18) -0.0011(14) -0.0031(14) -0.0052(15)
C15 0.0168(16) 0.0135(16) 0.0139(16) 0.0012(13) -0.0051(13) -0.0061(13)
C16 0.0191(18) 0.025(2) 0.0165(18) -0.0034(15) -0.0012(14) -0.0063(15)

loop_
_atom_type_symbol
_atom_type_description
_atom_type_scat_dispersion_real
_atom_type_scat_dispersion_imag
_atom_type_scat_source
C C 0.0033 0.0016 'International Tables Vol C Tables 4.2.6.8 and 6.1.1.4'
H H 0.0000 0.0000 'International Tables Vol C Tables 4.2.6.8 and 6.1.1.4'
N N 0.0061 0.0033 'International Tables Vol C Tables 4.2.6.8 and 6.1.1.4'
O O 0.0106 0.0060 'International Tables Vol C Tables 4.2.6.8 and 6.1.1.4'
Cu Cu 0.3201 1.2651 'International Tables Vol C Tables 4.2.6.8 and 6.1.1.4'
Tb Tb -0.1723 4.1537 'International Tables Vol C Tables 4.2.6.8 and 6.1.1.4'

loop_
_geom_angle_atom_site_label_1
_geom_angle_atom_site_label_2
_geom_angle_atom_site_label_3
_geom_angle
_geom_angle_site_symmetry_1
_geom_angle_site_symmetry_3
_geom_angle_publ_flag
O8 Tb1 O2 154.75(12) . . ?
O8 Tb1 O1 85.54(12) . 2_666 ?
O2 Tb1 O1 108.13(11) . 2_666 ?
O8 Tb1 O13 89.20(17) . . ?
O2 Tb1 O13 90.13(17) . . ?
O1 Tb1 O13 146.51(15) 2_666 . ?
O8 Tb1 O14 87.88(12) . . ?
O2 Tb1 O14 77.94(12) . . ?
O1 Tb1 O14 69.06(11) 2_666 . ?
O13 Tb1 O14 143.84(14) . . ?
O8 Tb1 O3 80.77(12) . 2_676 ?
O2 Tb1 O3 74.95(11) . 2_676 ?
O1 Tb1 O3 138.33(12) 2_666 2_676 ?
O13 Tb1 O3 72.70(15) . 2_676 ?
O14 Tb1 O3 71.26(12) . 2_676 ?
O8 Tb1 O10 130.15(11) . 2_667 ?
O2 Tb1 O10 74.34(11) . 2_667 ?
O1 Tb1 O10 79.00(11) 2_666 2_667 ?
O13 Tb1 O10 79.36(15) . 2_667 ?
O14 Tb1 O10 127.96(11) . 2_667 ?
O3 Tb1 O10 137.96(11) 2_676 2_667 ?
O8 Tb1 O9 77.98(11) . 2_667 ?
O2 Tb1 O9 125.07(11) . 2_667 ?
O1 Tb1 O9 77.06(12) 2_666 2_667 ?
O13 Tb1 O9 69.50(15) . 2_667 ?
O14 Tb1 O9 144.16(11) . 2_667 ?
O3 Tb1 O9 136.49(12) 2_676 2_667 ?
O10 Tb1 O9 52.48(10) 2_667 2_667 ?
O8 Tb1 C16 104.29(12) . 2_667 ?
O2 Tb1 C16 99.09(12) . 2_667 ?
O1 Tb1 C16 79.75(12) 2_666 2_667 ?
O13 Tb1 C16 69.58(15) . 2_667 ?
O14 Tb1 C16 145.56(11) . 2_667 ?
O3 Tb1 C16 141.79(12) 2_676 2_667 ?
O10 Tb1 C16 26.51(11) 2_667 2_667 ?
O9 Tb1 C16 26.31(11) 2_667 2_667 ?
O4 Cu1 O4 180.000(1) . 2_586 ?
O4 Cu1 O7 89.26(14) . 2_676 ?
O4 Cu1 O7 90.74(14) 2_586 2_676 ?
O4 Cu1 O7 90.74(14) . 1_465 ?
O4 Cu1 O7 89.26(14) 2_586 1_465 ?
O7 Cu1 O7 180.000(1) 2_676 1_465 ?
C7 O1 Tb1 173.5(3) . 2_666 ?
C7 O2 Tb1 129.7(3) . . ?
C8 O3 Tb1 142.0(3) . 2_676 ?
C8 O4 Cu1 127.0(3) . . ?
C15 O7 Cu1 118.7(3) . 1_645 ?
C15 O8 Tb1 165.5(3) . . ?
C16 O9 Tb1 90.6(2) . 2_667 ?
C16 O10 Tb1 94.1(2) . 2_667 ?
Tb1 O13 H13A 126.8 . . ?
Tb1 O13 H13B 126.0 . . ?
H13A O13 H13B 106.4 . . ?
Tb1 O14 H14A 128.8 . . ?
Tb1 O14 H14B 133.4 . . ?
H14A O14 H14B 96.0 . . ?
O6 N1 O5 122.9(4) . . ?
O6 N1 C5 118.4(4) . . ?
O5 N1 C5 118.6(4) . . ?
O12 N2 O11 123.2(4) . . ?
O12 N2 C13 118.5(4) . . ?
O11 N2 C13 118.2(4) . . ?
C6 C1 C2 119.9(3) . . ?
C6 C1 C7 120.3(3) . . ?
C2 C1 C7 119.8(3) . . ?
C3 C2 C1 120.8(3) . . ?
C3 C2 H2 119.6 . . ?
C1 C2 H2 119.6 . . ?
C2 C3 C4 119.4(3) . . ?
C2 C3 C8 122.4(3) . . ?
C4 C3 C8 118.3(3) . . ?
C5 C4 C3 118.7(4) . . ?
C5 C4 H4 120.7 . . ?
C3 C4 H4 120.7 . . ?
C4 C5 C6 123.4(4) . . ?
C4 C5 N1 117.1(3) . . ?
C6 C5 N1 119.5(3) . . ?
C5 C6 C1 117.8(3) . . ?
C5 C6 H6 121.1 . . ?
C1 C6 H6 121.1 . . ?
O1 C7 O2 124.4(4) . . ?
O1 C7 C1 118.8(4) . . ?
O2 C7 C1 116.7(3) . . ?
O3 C8 O4 125.7(4) . . ?
O3 C8 C3 119.9(4) . . ?
O4 C8 C3 114.4(4) . . ?
C10 C9 C14 120.3(3) . . ?
C10 C9 C15 120.9(3) . . ?
C14 C9 C15 118.9(3) . . ?
C9 C10 C11 120.1(3) . . ?
C9 C10 H10 119.9 . . ?
C11 C10 H10 119.9 . . ?
C12 C11 C10 119.8(4) . . ?
C12 C11 C16 119.9(4) . . ?
C10 C11 C16 120.3(4) . . ?
C13 C12 C11 118.6(4) . . ?
C13 C12 H12 120.7 . . ?
C11 C12 H12 120.7 . . ?
C14 C13 C12 122.6(4) . . ?
C14 C13 N2 117.9(4) . . ?
C12 C13 N2 119.5(4) . . ?
C13 C14 C9 118.6(4) . . ?
C13 C14 H14 120.7 . . ?
C9 C14 H14 120.7 . . ?
O7 C15 O8 123.8(3) . . ?
O7 C15 C9 117.4(3) . . ?
O8 C15 C9 118.8(3) . . ?
O9 C16 O10 121.3(4) . . ?
O9 C16 C11 120.2(4) . . ?
O10 C16 C11 118.5(4) . . ?
O9 C16 Tb1 63.1(2) . 2_667 ?
O10 C16 Tb1 59.4(2) . 2_667 ?
C11 C16 Tb1 165.9(3) . 2_667 ?

loop_
_geom_bond_atom_site_label_1
_geom_bond_atom_site_label_2
_geom_bond_distance
_geom_bond_site_symmetry_2
_geom_bond_publ_flag
Tb1 O8 2.280(3) . ?
Tb1 O2 2.313(3) . ?
Tb1 O1 2.318(3) 2_666 ?
Tb1 O13 2.371(4) . ?
Tb1 O14 2.394(3) . ?
Tb1 O3 2.420(3) 2_676 ?
Tb1 O10 2.441(3) 2_667 ?
Tb1 O9 2.523(3) 2_667 ?
Tb1 C16 2.828(4) 2_667 ?
Cu1 O4 1.908(3) . ?
Cu1 O4 1.908(3) 2_586 ?
Cu1 O7 1.953(3) 2_676 ?
Cu1 O7 1.953(3) 1_465 ?
O1 C7 1.249(5) . ?
O1 Tb1 2.318(3) 2_666 ?
O2 C7 1.253(5) . ?
O3 C8 1.249(5) . ?
O3 Tb1 2.420(3) 2_676 ?
O4 C8 1.254(5) . ?
O5 N1 1.215(5) . ?
O6 N1 1.212(5) . ?
O7 C15 1.249(5) . ?
O7 Cu1 1.953(3) 1_645 ?
O8 C15 1.250(5) . ?
O9 C16 1.254(5) . ?
O9 Tb1 2.523(3) 2_667 ?
O10 C16 1.266(5) . ?
O10 Tb1 2.441(3) 2_667 ?
O11 N2 1.216(5) . ?
O12 N2 1.205(6) . ?
O13 H13A 0.9057 . ?
O13 H13B 0.6433 . ?
O14 H14A 0.8830 . ?
O14 H14B 0.5810 . ?
N1 C5 1.475(5) . ?
N2 C13 1.470(5) . ?
C1 C6 1.393(5) . ?
C1 C2 1.399(5) . ?
C1 C7 1.497(5) . ?
C2 C3 1.389(5) . ?
C2 H2 0.9300 . ?
C3 C4 1.394(5) . ?
C3 C8 1.494(5) . ?
C4 C5 1.374(5) . ?
C4 H4 0.9300 . ?
C5 C6 1.381(6) . ?
C6 H6 0.9300 . ?
C9 C10 1.386(5) . ?
C9 C14 1.393(5) . ?
C9 C15 1.495(5) . ?
C10 C11 1.399(5) . ?
C10 H10 0.9300 . ?
C11 C12 1.392(6) . ?
C11 C16 1.495(5) . ?
C12 C13 1.384(6) . ?
C12 H12 0.9300 . ?
C13 C14 1.372(6) . ?
C14 H14 0.9300 . ?
C16 Tb1 2.828(4) 2_667 ?
